data_4085703
loop_
_publ_author_name
'Karaca, Emine \"Ozge'
'G\"urb\"uz, Nevin'
'\"Ozdemir, \.Ismail'
'Doucet, Henri'
'\,Sahin, Onur'
'B\"uy\"ukg\"ung\"or, Orhan'
'\,Cetinkaya, Bekir'

_publ_section_title
;
 Palladium Complexes with Tetrahydropyrimidin-2-ylidene Ligands: Catalytic
 Activity for the Direct Arylation of Furan, Thiophene, and Thiazole
 Derivatives
;
_journal_issue 11
_journal_name_full Organometallics
_journal_page_first 2487
_journal_paper_doi 10.1021/om501201r
_journal_volume 34
_journal_year 2015
_chemical_formula_moiety 'C40 H48 Cl2 N4 Pd'
_chemical_formula_sum 'C40 H48 Cl2 N4 Pd'
_chemical_formula_weight 762.12
_chemical_name_systematic
;
 ?
;
_space_group_IT_number 2
_symmetry_cell_setting triclinic
_symmetry_Int_Tables_number 2
_symmetry_space_group_name_Hall '-P 1'
_symmetry_space_group_name_H-M 'P -1'
_atom_sites_solution_hydrogens geom
_atom_sites_solution_primary direct
_atom_sites_solution_secondary difmap
_audit_creation_method SHELXL-97
_cell_angle_alpha 86.744(3)
_cell_angle_beta 74.771(4)
_cell_angle_gamma 71.997(3)
_cell_formula_units_Z 2
_cell_length_a 11.5964(4)
_cell_length_b 11.8227(4)
_cell_length_c 14.6421(5)
_cell_measurement_reflns_used 32950
_cell_measurement_temperature 296
_cell_measurement_theta_max 27.12
_cell_measurement_theta_min 1.44
_cell_volume 1841.47(12)
_computing_cell_refinement 'X-AREA (Stoe & Cie, 2002)'
_computing_data_collection 'X-AREA (Stoe & Cie, 2002)'
_computing_data_reduction 'X-RED (Stoe & Cie, 2002)'
_computing_molecular_graphics 'ORTEP-3 for Windows (Farrugia, 1997)'
_computing_publication_material 'WinGX (Farrugia, 1999)'
_computing_structure_refinement 'SHELXL97 (Sheldrick, 2008)'
_computing_structure_solution 'SHELXS97 (Sheldrick, 2008)'
_diffrn_ambient_temperature 296
_diffrn_detector_area_resol_mean 6.67
_diffrn_measured_fraction_theta_full 1.000
_diffrn_measured_fraction_theta_max 1.000
_diffrn_measurement_device_type 'STOE IPDS 2'
_diffrn_measurement_method 'w scan rotation'
_diffrn_radiation_monochromator graphite
_diffrn_radiation_source 'fine-focus sealed tube'
_diffrn_radiation_type MoK\a
_diffrn_radiation_wavelength 0.71073
_diffrn_reflns_av_R_equivalents 0.0260
_diffrn_reflns_av_sigmaI/netI 0.0156
_diffrn_reflns_limit_h_max 14
_diffrn_reflns_limit_h_min -14
_diffrn_reflns_limit_k_max 14
_diffrn_reflns_limit_k_min -14
_diffrn_reflns_limit_l_max 18
_diffrn_reflns_limit_l_min -18
_diffrn_reflns_number 32950
_diffrn_reflns_theta_full 26.50
_diffrn_reflns_theta_max 26.50
_diffrn_reflns_theta_min 1.44
_diffrn_standards_decay_% <2
_diffrn_standards_number 0
_exptl_absorpt_coefficient_mu 0.683
_exptl_absorpt_correction_T_max 0.8238
_exptl_absorpt_correction_T_min 0.5890
_exptl_absorpt_correction_type integration
_exptl_absorpt_process_details '(X-RED32; Stoe & Cie, 2002)'
_exptl_crystal_colour yellow
_exptl_crystal_density_diffrn 1.374
_exptl_crystal_density_method 'not measured'
_exptl_crystal_description prism
_exptl_crystal_F_000 792
_exptl_crystal_size_max 0.42
_exptl_crystal_size_mid 0.36
_exptl_crystal_size_min 0.28
_refine_diff_density_max 0.305
_refine_diff_density_min -0.681
_refine_diff_density_rms 0.071
_refine_ls_extinction_method none
_refine_ls_goodness_of_fit_ref 1.049
_refine_ls_hydrogen_treatment constr
_refine_ls_matrix_type full
_refine_ls_number_parameters 441
_refine_ls_number_reflns 7635
_refine_ls_number_restraints 0
_refine_ls_restrained_S_all 1.049
_refine_ls_R_factor_all 0.0305
_refine_ls_R_factor_gt 0.0254
_refine_ls_shift/su_max 0.003
_refine_ls_shift/su_mean 0.000
_refine_ls_structure_factor_coef Fsqd
_refine_ls_weighting_details 'calc w=1/[\s^2^(Fo^2^)+(0.0380P)^2^+0.5391P] where P=(Fo^2^+2Fc^2^)/3'
_refine_ls_weighting_scheme calc
_refine_ls_wR_factor_gt 0.0659
_refine_ls_wR_factor_ref 0.0678
_reflns_number_gt 6737
_reflns_number_total 7635
_reflns_threshold_expression I>2\s(I)
_cod_data_source_file om501201r_si_002.cif
_cod_data_source_block onur20
_cod_depositor_comments 'Adding full bibliography for 4085703.cif.'
_cod_original_cell_volume 1841.47(11)
_cod_original_sg_symbol_H-M P-1
_cod_database_code 4085703

loop_
_symmetry_equiv_pos_as_xyz
'x, y, z'
'-x, -y, -z'

loop_
_atom_site_label
_atom_site_type_symbol
_atom_site_fract_x
_atom_site_fract_y
_atom_site_fract_z
_atom_site_U_iso_or_equiv
_atom_site_adp_type
_atom_site_occupancy
_atom_site_symmetry_multiplicity
_atom_site_calc_flag
_atom_site_refinement_flags
_atom_site_disorder_assembly
_atom_site_disorder_group
C1 C 0.52886(16) 0.65420(15) 0.43889(12) 0.0354(3) Uani 1 1 d . . .
C2 C 0.6050(2) 0.82722(18) 0.43582(15) 0.0507(5) Uani 1 1 d . . .
H2A H 0.6795 0.8130 0.3834 0.061 Uiso 1 1 calc R . .
H2B H 0.6153 0.8722 0.4849 0.061 Uiso 1 1 calc R . .
C3 C 0.4928(2) 0.89656(18) 0.40328(16) 0.0568(5) Uani 1 1 d . . .
H3A H 0.5054 0.9691 0.3743 0.068 Uiso 1 1 calc R . .
H3B H 0.4195 0.9181 0.4569 0.068 Uiso 1 1 calc R . .
C4 C 0.4727(2) 0.82234(18) 0.33280(16) 0.0516(5) Uani 1 1 d . . .
H4A H 0.3915 0.8604 0.3203 0.062 Uiso 1 1 calc R . .
H4B H 0.5366 0.8163 0.2737 0.062 Uiso 1 1 calc R . .
C5 C 0.66306(19) 0.66050(17) 0.54075(14) 0.0462(4) Uani 1 1 d . . .
H5A H 0.7515 0.6458 0.5100 0.055 Uiso 1 1 calc R . .
H5B H 0.6501 0.5844 0.5593 0.055 Uiso 1 1 calc R . .
C6 C 0.62913(18) 0.73756(17) 0.62880(13) 0.0413(4) Uani 1 1 d . . .
C7 C 0.5137(2) 0.7587(2) 0.69405(16) 0.0549(5) Uani 1 1 d . . .
H7 H 0.4545 0.7265 0.6833 0.066 Uiso 1 1 calc R . .
C8 C 0.4857(2) 0.8270(2) 0.77498(16) 0.0622(6) Uani 1 1 d . . .
H8 H 0.4081 0.8390 0.8185 0.075 Uiso 1 1 calc R . .
C9 C 0.5702(2) 0.8779(2) 0.79277(15) 0.0548(5) Uani 1 1 d . . .
C10 C 0.6843(2) 0.8579(2) 0.72746(16) 0.0538(5) Uani 1 1 d . . .
H10 H 0.7428 0.8912 0.7379 0.065 Uiso 1 1 calc R . .
C11 C 0.71370(19) 0.78862(19) 0.64615(14) 0.0469(4) Uani 1 1 d . . .
H11 H 0.7914 0.7765 0.6028 0.056 Uiso 1 1 calc R . .
C12 C 0.5391(3) 0.9515(3) 0.88236(19) 0.0830(9) Uani 1 1 d . . .
H12A H 0.5981 0.9148 0.9187 0.125 Uiso 1 1 calc R . .
H12B H 0.4558 0.9563 0.9191 0.125 Uiso 1 1 calc R . .
H12C H 0.5436 1.0301 0.8660 0.125 Uiso 1 1 calc R . .
C13 C 0.41912(19) 0.63854(19) 0.32116(14) 0.0465(4) Uani 1 1 d . . .
H13A H 0.3314 0.6838 0.3294 0.056 Uiso 1 1 calc R . .
H13B H 0.4227 0.5625 0.3509 0.056 Uiso 1 1 calc R . .
C14 C 0.48215(19) 0.61756(18) 0.21683(14) 0.0445(4) Uani 1 1 d . . .
C15 C 0.4349(2) 0.6920(2) 0.14974(15) 0.0564(5) Uani 1 1 d . . .
H15 H 0.3627 0.7561 0.1694 0.068 Uiso 1 1 calc R . .
C16 C 0.4935(3) 0.6725(2) 0.05408(17) 0.0650(6) Uani 1 1 d . . .
H16 H 0.4605 0.7243 0.0106 0.078 Uiso 1 1 calc R . .
C17 C 0.5986(2) 0.5786(3) 0.02278(16) 0.0614(6) Uani 1 1 d . . .
C18 C 0.6460(2) 0.5032(3) 0.08843(19) 0.0682(7) Uani 1 1 d . . .
H18 H 0.7174 0.4384 0.0680 0.082 Uiso 1 1 calc R . .
C19 C 0.5884(2) 0.5224(2) 0.18549(17) 0.0577(5) Uani 1 1 d . . .
H19 H 0.6219 0.4709 0.2289 0.069 Uiso 1 1 calc R . .
C20 C 0.6604(3) 0.5558(3) -0.08244(18) 0.0882(10) Uani 1 1 d . . .
H20A H 0.6070 0.5311 -0.1118 0.132 Uiso 1 1 calc R . .
H20B H 0.7396 0.4945 -0.0913 0.132 Uiso 1 1 calc R . .
H20C H 0.6738 0.6276 -0.1107 0.132 Uiso 1 1 calc R . .
N1 N 0.59000(15) 0.71347(13) 0.47289(11) 0.0406(3) Uani 1 1 d . . .
N2 N 0.47803(15) 0.70299(13) 0.36838(11) 0.0407(3) Uani 1 1 d . . .
Cl1 Cl 0.69000(4) 0.38103(4) 0.40968(4) 0.04977(12) Uani 1 1 d . . .
Pd1 Pd 0.5000 0.5000 0.5000 0.03269(6) Uani 1 2 d S . .
C21 C 0.98733(17) 0.84869(15) 0.94642(12) 0.0374(4) Uani 1 1 d . . .
C22 C 1.0391(2) 0.7051(2) 0.81355(16) 0.0595(6) Uani 1 1 d . . .
H22A H 1.0412 0.7212 0.7475 0.071 Uiso 1 1 calc R A 1
H22B H 1.1104 0.6363 0.8158 0.071 Uiso 1 1 calc R A 1
C23A C 0.9255(5) 0.6785(5) 0.8594(3) 0.0572(14) Uani 0.629(10) 1 d P B 1
H23A H 0.9321 0.5997 0.8388 0.069 Uiso 0.629(10) 1 calc PR B 1
H23B H 0.8563 0.7349 0.8397 0.069 Uiso 0.629(10) 1 calc PR B 1
C23B C 0.9866(9) 0.6252(7) 0.8911(6) 0.058(3) Uani 0.371(10) 1 d P B 2
H23C H 0.9540 0.5744 0.8620 0.070 Uiso 0.371(10) 1 calc PR B 2
H23D H 1.0556 0.5741 0.9143 0.070 Uiso 0.371(10) 1 calc PR B 2
C24 C 0.8970(3) 0.6829(2) 0.96455(18) 0.0742(8) Uani 1 1 d . . .
H24A H 0.8113 0.6822 0.9912 0.089 Uiso 1 1 calc R B 1
H24B H 0.9524 0.6130 0.9858 0.089 Uiso 1 1 calc R B 1
C25 C 1.13638(17) 0.86453(18) 0.79773(13) 0.0444(4) Uani 1 1 d . . .
H25A H 1.2114 0.8029 0.7656 0.053 Uiso 1 1 calc R B .
H25B H 1.1610 0.9109 0.8374 0.053 Uiso 1 1 calc R . .
C26 C 1.08532(17) 0.94460(17) 0.72439(13) 0.0423(4) Uani 1 1 d . B .
C27 C 0.95879(19) 1.0001(2) 0.73581(15) 0.0516(5) Uani 1 1 d . . .
H27 H 0.9013 0.9856 0.7892 0.062 Uiso 1 1 calc R B .
C28 C 0.9165(2) 1.0770(2) 0.66856(16) 0.0580(5) Uani 1 1 d . B .
H28 H 0.8307 1.1127 0.6773 0.070 Uiso 1 1 calc R . .
C29 C 0.9984(2) 1.1024(2) 0.58868(16) 0.0560(5) Uani 1 1 d . . .
C30 C 1.1240(2) 1.0457(3) 0.57737(19) 0.0692(7) Uani 1 1 d . B .
H30 H 1.1812 1.0603 0.5239 0.083 Uiso 1 1 calc R . .
C31 C 1.1679(2) 0.9672(2) 0.64353(17) 0.0622(6) Uani 1 1 d . . .
H31 H 1.2536 0.9294 0.6335 0.075 Uiso 1 1 calc R B .
C32 C 0.9516(3) 1.1902(3) 0.5179(2) 0.0763(7) Uani 1 1 d . B .
H32A H 0.9590 1.2662 0.5303 0.114 Uiso 1 1 calc R . .
H32B H 0.8652 1.1979 0.5232 0.114 Uiso 1 1 calc R . .
H32C H 1.0008 1.1625 0.4551 0.114 Uiso 1 1 calc R . .
C33 C 0.8419(2) 0.82620(19) 1.09585(14) 0.0545(5) Uani 1 1 d . . .
H33A H 0.7542 0.8344 1.1025 0.065 Uiso 1 1 calc R B .
H33B H 0.8475 0.9034 1.1094 0.065 Uiso 1 1 calc R . .
C34 C 0.8891(2) 0.73874(18) 1.16692(13) 0.0489(5) Uani 1 1 d . B .
C35 C 0.8189(2) 0.66786(19) 1.21583(15) 0.0559(5) Uani 1 1 d . . .
H35 H 0.7425 0.6730 1.2039 0.067 Uiso 1 1 calc R B .
C36 C 0.8612(3) 0.5900(2) 1.28182(16) 0.0676(7) Uani 1 1 d . B .
H36 H 0.8123 0.5441 1.3146 0.081 Uiso 1 1 calc R . .
C37 C 0.9738(3) 0.5789(2) 1.30006(16) 0.0713(7) Uani 1 1 d . . .
C38 C 1.0443(3) 0.6491(3) 1.25051(19) 0.0782(8) Uani 1 1 d . B .
H38 H 1.1215 0.6425 1.2616 0.094 Uiso 1 1 calc R . .
C39 C 1.0020(3) 0.7288(2) 1.18485(17) 0.0675(7) Uani 1 1 d . . .
H39 H 1.0502 0.7757 1.1528 0.081 Uiso 1 1 calc R B .
C40 C 1.0225(4) 0.4902(3) 1.3701(2) 0.1157(14) Uani 1 1 d . B .
H40A H 0.9559 0.4618 1.4070 0.174 Uiso 1 1 calc R . .
H40B H 1.0527 0.5279 1.4112 0.174 Uiso 1 1 calc R . .
H40C H 1.0898 0.4244 1.3365 0.174 Uiso 1 1 calc R . .
N3 N 1.05004(15) 0.80796(14) 0.85824(11) 0.0418(3) Uani 1 1 d . B .
N4 N 0.91288(17) 0.78938(15) 0.99817(11) 0.0476(4) Uani 1 1 d . B .
Cl2 Cl 1.19794(4) 0.89726(5) 1.01926(4) 0.05002(12) Uani 1 1 d . . .
Pd2 Pd 1.0000 1.0000 1.0000 0.03316(6) Uani 1 2 d S . .

loop_
_atom_site_aniso_label
_atom_site_aniso_U_11
_atom_site_aniso_U_22
_atom_site_aniso_U_33
_atom_site_aniso_U_23
_atom_site_aniso_U_13
_atom_site_aniso_U_12
C1 0.0414(9) 0.0286(8) 0.0320(8) -0.0042(6) -0.0053(7) -0.0074(7)
C2 0.0757(14) 0.0386(10) 0.0467(11) 0.0016(8) -0.0193(10) -0.0275(10)
C3 0.0796(15) 0.0313(10) 0.0567(12) 0.0020(9) -0.0183(11) -0.0126(10)
C4 0.0662(13) 0.0379(10) 0.0541(12) 0.0099(9) -0.0239(10) -0.0151(9)
C5 0.0533(11) 0.0379(10) 0.0502(11) -0.0020(8) -0.0201(9) -0.0116(8)
C6 0.0480(10) 0.0393(10) 0.0413(9) 0.0042(8) -0.0176(8) -0.0152(8)
C7 0.0526(11) 0.0671(14) 0.0541(12) -0.0013(10) -0.0165(9) -0.0283(10)
C8 0.0574(13) 0.0824(17) 0.0452(11) -0.0067(11) -0.0054(9) -0.0243(12)
C9 0.0719(14) 0.0535(12) 0.0410(10) -0.0002(9) -0.0216(10) -0.0161(10)
C10 0.0666(13) 0.0529(12) 0.0570(12) 0.0034(10) -0.0313(11) -0.0270(10)
C11 0.0479(10) 0.0499(11) 0.0477(10) 0.0032(9) -0.0155(8) -0.0193(9)
C12 0.113(2) 0.085(2) 0.0532(14) -0.0158(14) -0.0245(15) -0.0272(18)
C13 0.0538(11) 0.0496(11) 0.0438(10) 0.0056(8) -0.0180(8) -0.0228(9)
C14 0.0534(10) 0.0458(11) 0.0434(10) 0.0025(8) -0.0196(8) -0.0219(9)
C15 0.0730(14) 0.0505(12) 0.0481(11) 0.0045(9) -0.0233(10) -0.0166(11)
C16 0.0906(18) 0.0694(16) 0.0467(12) 0.0113(11) -0.0261(12) -0.0357(14)
C17 0.0658(14) 0.0862(18) 0.0479(12) -0.0045(12) -0.0131(10) -0.0457(13)
C18 0.0515(12) 0.0804(18) 0.0713(16) -0.0194(14) -0.0131(11) -0.0169(12)
C19 0.0586(12) 0.0611(14) 0.0575(13) 0.0001(11) -0.0260(10) -0.0147(11)
C20 0.094(2) 0.135(3) 0.0532(14) -0.0153(16) -0.0018(13) -0.072(2)
N1 0.0554(9) 0.0300(7) 0.0394(8) 0.0003(6) -0.0156(7) -0.0143(7)
N2 0.0539(9) 0.0334(8) 0.0380(8) 0.0035(6) -0.0155(7) -0.0153(7)
Cl1 0.0459(2) 0.0398(2) 0.0511(3) -0.0034(2) 0.0011(2) -0.00605(19)
Pd1 0.03999(10) 0.02609(9) 0.03054(9) -0.00118(7) -0.00723(7) -0.00930(7)
C21 0.0445(9) 0.0328(9) 0.0351(8) 0.0022(7) -0.0121(7) -0.0105(7)
C22 0.0784(15) 0.0521(13) 0.0501(12) -0.0122(10) -0.0099(11) -0.0261(11)
C23A 0.068(3) 0.055(3) 0.056(2) -0.0103(19) -0.0134(19) -0.029(2)
C23B 0.070(5) 0.044(4) 0.061(4) -0.013(3) -0.005(4) -0.027(4)
C24 0.117(2) 0.0625(15) 0.0587(14) -0.0013(12) -0.0115(14) -0.0579(16)
C25 0.0428(9) 0.0520(11) 0.0376(9) -0.0032(8) -0.0065(7) -0.0157(8)
C26 0.0441(9) 0.0440(10) 0.0390(9) -0.0034(8) -0.0063(7) -0.0167(8)
C27 0.0433(10) 0.0624(13) 0.0444(10) 0.0016(9) -0.0049(8) -0.0151(9)
C28 0.0445(11) 0.0648(14) 0.0574(13) 0.0023(11) -0.0097(9) -0.0096(10)
C29 0.0604(12) 0.0530(13) 0.0557(12) 0.0082(10) -0.0159(10) -0.0194(10)
C30 0.0554(13) 0.0842(18) 0.0615(14) 0.0282(13) -0.0053(11) -0.0248(12)
C31 0.0433(11) 0.0759(16) 0.0592(13) 0.0167(12) -0.0048(10) -0.0162(11)
C32 0.0832(18) 0.0693(17) 0.0737(17) 0.0211(14) -0.0262(14) -0.0180(14)
C33 0.0672(13) 0.0457(11) 0.0436(11) 0.0015(9) 0.0032(9) -0.0221(10)
C34 0.0674(13) 0.0405(10) 0.0353(9) -0.0025(8) 0.0014(8) -0.0233(9)
C35 0.0637(13) 0.0425(11) 0.0501(12) -0.0029(9) 0.0101(10) -0.0203(10)
C36 0.0984(19) 0.0410(12) 0.0463(12) 0.0015(9) 0.0125(12) -0.0231(12)
C37 0.113(2) 0.0484(13) 0.0364(11) -0.0032(9) -0.0087(12) -0.0108(14)
C38 0.096(2) 0.088(2) 0.0606(15) 0.0009(14) -0.0309(14) -0.0325(16)
C39 0.0886(18) 0.0746(17) 0.0538(13) 0.0091(12) -0.0177(12) -0.0473(15)
C40 0.182(4) 0.081(2) 0.0632(18) 0.0095(16) -0.043(2) -0.002(2)
N3 0.0491(8) 0.0398(8) 0.0365(8) -0.0040(6) -0.0069(6) -0.0162(7)
N4 0.0670(10) 0.0423(9) 0.0367(8) 0.0011(7) -0.0060(7) -0.0273(8)
Cl2 0.0419(2) 0.0542(3) 0.0502(3) 0.0049(2) -0.01502(19) -0.0074(2)
Pd2 0.03736(10) 0.02985(10) 0.03164(9) 0.00142(7) -0.00838(7) -0.00993(7)

loop_
_atom_type_symbol
_atom_type_description
_atom_type_scat_dispersion_real
_atom_type_scat_dispersion_imag
_atom_type_scat_source
C C 0.0033 0.0016 'International Tables Vol C Tables 4.2.6.8 and 6.1.1.4'
H H 0.0000 0.0000 'International Tables Vol C Tables 4.2.6.8 and 6.1.1.4'
N N 0.0061 0.0033 'International Tables Vol C Tables 4.2.6.8 and 6.1.1.4'
Cl Cl 0.1484 0.1585 'International Tables Vol C Tables 4.2.6.8 and 6.1.1.4'
Pd Pd -0.9988 1.0072 'International Tables Vol C Tables 4.2.6.8 and 6.1.1.4'

loop_
_geom_angle_atom_site_label_1
_geom_angle_atom_site_label_2
_geom_angle_atom_site_label_3
_geom_angle
_geom_angle_site_symmetry_1
_geom_angle_site_symmetry_3
N1 C1 N2 117.53(16) . .
N1 C1 Pd1 121.41(13) . .
N2 C1 Pd1 120.85(12) . .
N1 C2 C3 109.85(17) . .
N1 C2 H2A 109.7 . .
C3 C2 H2A 109.7 . .
N1 C2 H2B 109.7 . .
C3 C2 H2B 109.7 . .
H2A C2 H2B 108.2 . .
C2 C3 C4 109.05(17) . .
C2 C3 H3A 109.9 . .
C4 C3 H3A 109.9 . .
C2 C3 H3B 109.9 . .
C4 C3 H3B 109.9 . .
H3A C3 H3B 108.3 . .
N2 C4 C3 110.78(17) . .
N2 C4 H4A 109.5 . .
C3 C4 H4A 109.5 . .
N2 C4 H4B 109.5 . .
C3 C4 H4B 109.5 . .
H4A C4 H4B 108.1 . .
N1 C5 C6 113.45(16) . .
N1 C5 H5A 108.9 . .
C6 C5 H5A 108.9 . .
N1 C5 H5B 108.9 . .
C6 C5 H5B 108.9 . .
H5A C5 H5B 107.7 . .
C11 C6 C7 118.14(18) . .
C11 C6 C5 120.40(18) . .
C7 C6 C5 121.46(17) . .
C8 C7 C6 120.5(2) . .
C8 C7 H7 119.7 . .
C6 C7 H7 119.7 . .
C7 C8 C9 121.5(2) . .
C7 C8 H8 119.3 . .
C9 C8 H8 119.3 . .
C10 C9 C8 117.87(19) . .
C10 C9 C12 121.1(2) . .
C8 C9 C12 121.0(2) . .
C9 C10 C11 121.10(19) . .
C9 C10 H10 119.5 . .
C11 C10 H10 119.5 . .
C6 C11 C10 120.86(19) . .
C6 C11 H11 119.6 . .
C10 C11 H11 119.6 . .
C9 C12 H12A 109.5 . .
C9 C12 H12B 109.5 . .
H12A C12 H12B 109.5 . .
C9 C12 H12C 109.5 . .
H12A C12 H12C 109.5 . .
H12B C12 H12C 109.5 . .
N2 C13 C14 112.40(15) . .
N2 C13 H13A 109.1 . .
C14 C13 H13A 109.1 . .
N2 C13 H13B 109.1 . .
C14 C13 H13B 109.1 . .
H13A C13 H13B 107.9 . .
C19 C14 C15 118.1(2) . .
C19 C14 C13 120.47(19) . .
C15 C14 C13 121.44(19) . .
C16 C15 C14 121.2(2) . .
C16 C15 H15 119.4 . .
C14 C15 H15 119.4 . .
C17 C16 C15 120.9(2) . .
C17 C16 H16 119.5 . .
C15 C16 H16 119.5 . .
C16 C17 C18 118.6(2) . .
C16 C17 C20 120.7(3) . .
C18 C17 C20 120.7(3) . .
C17 C18 C19 121.0(2) . .
C17 C18 H18 119.5 . .
C19 C18 H18 119.5 . .
C14 C19 C18 120.1(2) . .
C14 C19 H19 119.9 . .
C18 C19 H19 119.9 . .
C17 C20 H20A 109.5 . .
C17 C20 H20B 109.5 . .
H20A C20 H20B 109.5 . .
C17 C20 H20C 109.5 . .
H20A C20 H20C 109.5 . .
H20B C20 H20C 109.5 . .
C1 N1 C5 121.58(15) . .
C1 N1 C2 123.13(16) . .
C5 N1 C2 114.70(15) . .
C1 N2 C4 124.81(15) . .
C1 N2 C13 120.92(15) . .
C4 N2 C13 114.26(16) . .
C1 Pd1 C1 180.00(4) 2_666 .
C1 Pd1 Cl1 87.04(5) 2_666 .
C1 Pd1 Cl1 92.96(5) . .
C1 Pd1 Cl1 92.96(5) 2_666 2_666
C1 Pd1 Cl1 87.04(5) . 2_666
Cl1 Pd1 Cl1 180.000(1) . 2_666
N4 C21 N3 117.69(16) . .
N4 C21 Pd2 120.68(13) . .
N3 C21 Pd2 121.61(13) . .
C23A C22 N3 112.0(2) . .
N3 C22 C23B 109.8(3) . .
C23A C22 H22A 109.2 . .
N3 C22 H22A 109.2 . .
C23B C22 H22A 137.3 . .
C23A C22 H22B 109.2 . .
N3 C22 H22B 109.2 . .
C23B C22 H22B 74.6 . .
H22A C22 H22B 107.9 . .
C22 C23A C24 113.4(3) . .
C22 C23A H23A 108.9 . .
C24 C23A H23A 108.9 . .
C22 C23A H23B 108.9 . .
C24 C23A H23B 108.9 . .
H23A C23A H23B 107.7 . .
C24 C23B C22 115.5(6) . .
C24 C23B H23C 108.4 . .
C22 C23B H23C 108.4 . .
C24 C23B H23D 108.4 . .
C22 C23B H23D 108.4 . .
H23C C23B H23D 107.5 . .
C23B C24 N4 115.9(3) . .
N4 C24 C23A 111.1(2) . .
C23B C24 H24A 132.4 . .
N4 C24 H24A 109.4 . .
C23A C24 H24A 109.4 . .
C23B C24 H24B 70.1 . .
N4 C24 H24B 109.4 . .
C23A C24 H24B 109.4 . .
H24A C24 H24B 108.0 . .
N3 C25 C26 115.08(16) . .
N3 C25 H25A 108.5 . .
C26 C25 H25A 108.5 . .
N3 C25 H25B 108.5 . .
C26 C25 H25B 108.5 . .
H25A C25 H25B 107.5 . .
C27 C26 C31 118.1(2) . .
C27 C26 C25 122.54(17) . .
C31 C26 C25 119.33(18) . .
C26 C27 C28 120.56(19) . .
C26 C27 H27 119.7 . .
C28 C27 H27 119.7 . .
C29 C28 C27 121.8(2) . .
C29 C28 H28 119.1 . .
C27 C28 H28 119.1 . .
C30 C29 C28 117.2(2) . .
C30 C29 C32 121.4(2) . .
C28 C29 C32 121.4(2) . .
C29 C30 C31 121.8(2) . .
C29 C30 H30 119.1 . .
C31 C30 H30 119.1 . .
C26 C31 C30 120.6(2) . .
C26 C31 H31 119.7 . .
C30 C31 H31 119.7 . .
C29 C32 H32A 109.5 . .
C29 C32 H32B 109.5 . .
H32A C32 H32B 109.5 . .
C29 C32 H32C 109.5 . .
H32A C32 H32C 109.5 . .
H32B C32 H32C 109.5 . .
N4 C33 C34 112.51(18) . .
N4 C33 H33A 109.1 . .
C34 C33 H33A 109.1 . .
N4 C33 H33B 109.1 . .
C34 C33 H33B 109.1 . .
H33A C33 H33B 107.8 . .
C39 C34 C35 118.8(2) . .
C39 C34 C33 120.40(19) . .
C35 C34 C33 120.8(2) . .
C36 C35 C34 120.6(2) . .
C36 C35 H35 119.7 . .
C34 C35 H35 119.7 . .
C37 C36 C35 121.2(2) . .
C37 C36 H36 119.4 . .
C35 C36 H36 119.4 . .
C36 C37 C38 118.1(3) . .
C36 C37 C40 121.2(3) . .
C38 C37 C40 120.7(3) . .
C39 C38 C37 121.2(3) . .
C39 C38 H38 119.4 . .
C37 C38 H38 119.4 . .
C34 C39 C38 120.1(2) . .
C34 C39 H39 119.9 . .
C38 C39 H39 119.9 . .
C37 C40 H40A 109.5 . .
C37 C40 H40B 109.5 . .
H40A C40 H40B 109.5 . .
C37 C40 H40C 109.5 . .
H40A C40 H40C 109.5 . .
H40B C40 H40C 109.5 . .
C21 N3 C25 121.55(15) . .
C21 N3 C22 124.41(16) . .
C25 N3 C22 114.04(15) . .
C21 N4 C24 123.91(17) . .
C21 N4 C33 121.65(16) . .
C24 N4 C33 114.43(17) . .
C21 Pd2 C21 180.00(4) 2_777 .
C21 Pd2 Cl2 89.30(5) 2_777 .
C21 Pd2 Cl2 90.70(5) . .
C21 Pd2 Cl2 90.70(5) 2_777 2_777
C21 Pd2 Cl2 89.30(5) . 2_777
Cl2 Pd2 Cl2 180.000(1) . 2_777

loop_
_geom_bond_atom_site_label_1
_geom_bond_atom_site_label_2
_geom_bond_distance
_geom_bond_site_symmetry_2
C1 N1 1.332(2) .
C1 N2 1.337(2) .
C1 Pd1 2.0666(17) .
C2 N1 1.465(2) .
C2 C3 1.488(3) .
C2 H2A 0.9700 .
C2 H2B 0.9700 .
C3 C4 1.499(3) .
C3 H3A 0.9700 .
C3 H3B 0.9700 .
C4 N2 1.465(2) .
C4 H4A 0.9700 .
C4 H4B 0.9700 .
C5 N1 1.463(2) .
C5 C6 1.514(3) .
C5 H5A 0.9700 .
C5 H5B 0.9700 .
C6 C11 1.380(3) .
C6 C7 1.384(3) .
C7 C8 1.381(3) .
C7 H7 0.9300 .
C8 C9 1.382(3) .
C8 H8 0.9300 .
C9 C10 1.374(3) .
C9 C12 1.515(3) .
C10 C11 1.389(3) .
C10 H10 0.9300 .
C11 H11 0.9300 .
C12 H12A 0.9600 .
C12 H12B 0.9600 .
C12 H12C 0.9600 .
C13 N2 1.468(2) .
C13 C14 1.508(3) .
C13 H13A 0.9700 .
C13 H13B 0.9700 .
C14 C19 1.378(3) .
C14 C15 1.387(3) .
C15 C16 1.384(3) .
C15 H15 0.9300 .
C16 C17 1.363(4) .
C16 H16 0.9300 .
C17 C18 1.378(4) .
C17 C20 1.519(3) .
C18 C19 1.401(3) .
C18 H18 0.9300 .
C19 H19 0.9300 .
C20 H20A 0.9600 .
C20 H20B 0.9600 .
C20 H20C 0.9600 .
Cl1 Pd1 2.3123(5) .
Pd1 C1 2.0666(17) 2_666
Pd1 Cl1 2.3123(5) 2_666
C21 N4 1.335(2) .
C21 N3 1.337(2) .
C21 Pd2 2.0543(17) .
C22 C23A 1.432(4) .
C22 N3 1.467(2) .
C22 C23B 1.556(8) .
C22 H22A 0.9700 .
C22 H22B 0.9700 .
C23A C24 1.488(5) .
C23A H23A 0.9700 .
C23A H23B 0.9700 .
C23B C24 1.327(7) .
C23B H23C 0.9700 .
C23B H23D 0.9700 .
C24 N4 1.457(3) .
C24 H24A 0.9700 .
C24 H24B 0.9700 .
C25 N3 1.454(2) .
C25 C26 1.507(3) .
C25 H25A 0.9700 .
C25 H25B 0.9700 .
C26 C27 1.378(3) .
C26 C31 1.385(3) .
C27 C28 1.383(3) .
C27 H27 0.9300 .
C28 C29 1.383(3) .
C28 H28 0.9300 .
C29 C30 1.371(3) .
C29 C32 1.507(3) .
C30 C31 1.387(3) .
C30 H30 0.9300 .
C31 H31 0.9300 .
C32 H32A 0.9600 .
C32 H32B 0.9600 .
C32 H32C 0.9600 .
C33 N4 1.464(2) .
C33 C34 1.510(3) .
C33 H33A 0.9700 .
C33 H33B 0.9700 .
C34 C39 1.370(3) .
C34 C35 1.387(3) .
C35 C36 1.375(4) .
C35 H35 0.9300 .
C36 C37 1.366(4) .
C36 H36 0.9300 .
C37 C38 1.386(4) .
C37 C40 1.512(4) .
C38 C39 1.382(4) .
C38 H38 0.9300 .
C39 H39 0.9300 .
C40 H40A 0.9600 .
C40 H40B 0.9600 .
C40 H40C 0.9600 .
Cl2 Pd2 2.3241(5) .
Pd2 C21 2.0543(17) 2_777
Pd2 Cl2 2.3241(5) 2_777

loop_
_geom_torsion_atom_site_label_1
_geom_torsion_atom_site_label_2
_geom_torsion_atom_site_label_3
_geom_torsion_atom_site_label_4
_geom_torsion
_geom_torsion_site_symmetry_4
N1 C2 C3 C4 -55.2(2) .
C2 C3 C4 N2 48.4(3) .
N1 C5 C6 C11 -112.2(2) .
N1 C5 C6 C7 68.0(3) .
C11 C6 C7 C8 -1.3(3) .
C5 C6 C7 C8 178.5(2) .
C6 C7 C8 C9 1.1(4) .
C7 C8 C9 C10 -0.4(4) .
C7 C8 C9 C12 -179.3(3) .
C8 C9 C10 C11 0.0(3) .
C12 C9 C10 C11 178.8(2) .
C7 C6 C11 C10 0.9(3) .
C5 C6 C11 C10 -178.94(19) .
C9 C10 C11 C6 -0.2(3) .
N2 C13 C14 C19 83.3(2) .
N2 C13 C14 C15 -97.3(2) .
C19 C14 C15 C16 -0.9(3) .
C13 C14 C15 C16 179.8(2) .
C14 C15 C16 C17 0.8(4) .
C15 C16 C17 C18 -0.2(4) .
C15 C16 C17 C20 178.4(2) .
C16 C17 C18 C19 -0.4(4) .
C20 C17 C18 C19 -178.9(2) .
C15 C14 C19 C18 0.3(3) .
C13 C14 C19 C18 179.7(2) .
C17 C18 C19 C14 0.3(4) .
N2 C1 N1 C5 -171.59(16) .
Pd1 C1 N1 C5 13.6(2) .
N2 C1 N1 C2 -0.9(3) .
Pd1 C1 N1 C2 -175.69(14) .
C6 C5 N1 C1 -127.58(18) .
C6 C5 N1 C2 61.0(2) .
C3 C2 N1 C1 33.0(3) .
C3 C2 N1 C5 -155.74(17) .
N1 C1 N2 C4 -7.0(3) .
Pd1 C1 N2 C4 167.81(15) .
N1 C1 N2 C13 174.38(16) .
Pd1 C1 N2 C13 -10.8(2) .
C3 C4 N2 C1 -18.1(3) .
C3 C4 N2 C13 160.54(18) .
C14 C13 N2 C1 -119.46(19) .
C14 C13 N2 C4 61.8(2) .
N1 C1 Pd1 Cl1 -87.39(14) .
N2 C1 Pd1 Cl1 97.97(13) .
N1 C1 Pd1 Cl1 92.61(14) 2_666
N2 C1 Pd1 Cl1 -82.03(13) 2_666
N3 C22 C23A C24 -44.1(5) .
C23B C22 C23A C24 50.3(5) .
C23A C22 C23B C24 -61.4(7) .
N3 C22 C23B C24 39.4(9) .
C22 C23B C24 N4 -39.1(10) .
C22 C23B C24 C23A 53.7(6) .
C22 C23A C24 C23B -59.4(5) .
C22 C23A C24 N4 46.3(5) .
N3 C25 C26 C27 25.8(3) .
N3 C25 C26 C31 -156.3(2) .
C31 C26 C27 C28 -0.7(3) .
C25 C26 C27 C28 177.1(2) .
C26 C27 C28 C29 -0.8(4) .
C27 C28 C29 C30 1.6(4) .
C27 C28 C29 C32 -177.5(2) .
C28 C29 C30 C31 -0.8(4) .
C32 C29 C30 C31 178.3(3) .
C27 C26 C31 C30 1.5(4) .
C25 C26 C31 C30 -176.4(2) .
C29 C30 C31 C26 -0.7(4) .
N4 C33 C34 C39 71.6(3) .
N4 C33 C34 C35 -109.0(2) .
C39 C34 C35 C36 0.7(3) .
C33 C34 C35 C36 -178.72(19) .
C34 C35 C36 C37 -1.0(3) .
C35 C36 C37 C38 0.4(3) .
C35 C36 C37 C40 -177.8(2) .
C36 C37 C38 C39 0.4(4) .
C40 C37 C38 C39 178.6(3) .
C35 C34 C39 C38 0.1(4) .
C33 C34 C39 C38 179.5(2) .
C37 C38 C39 C34 -0.7(4) .
N4 C21 N3 C25 -178.00(18) .
Pd2 C21 N3 C25 3.8(2) .
N4 C21 N3 C22 2.2(3) .
Pd2 C21 N3 C22 -175.96(16) .
C26 C25 N3 C21 -101.5(2) .
C26 C25 N3 C22 78.3(2) .
C23A C22 N3 C21 20.4(4) .
C23B C22 N3 C21 -20.7(5) .
C23A C22 N3 C25 -159.4(3) .
C23B C22 N3 C25 159.5(5) .
N3 C21 N4 C24 0.5(3) .
Pd2 C21 N4 C24 178.76(19) .
N3 C21 N4 C33 179.13(18) .
Pd2 C21 N4 C33 -2.7(3) .
C23B C24 N4 C21 19.6(7) .
C23A C24 N4 C21 -24.6(4) .
C23B C24 N4 C33 -159.0(6) .
C23A C24 N4 C33 156.8(3) .
C34 C33 N4 C21 -111.5(2) .
C34 C33 N4 C24 67.2(3) .
N4 C21 Pd2 Cl2 106.13(15) .
N3 C21 Pd2 Cl2 -75.74(15) .
N4 C21 Pd2 Cl2 -73.87(15) 2_777
N3 C21 Pd2 Cl2 104.26(15) 2_777
